data_1519591
loop_
_publ_author_name
'Butler, Ian R.'
'Horton, Peter N.'
'Hursthouse, Michael B.'

_publ_section_title
;
 C18H22O2
;
_journal_name_full 'Crystal Structure Report Archive'
_journal_page_first 924
_journal_year 2004
_chemical_formula_moiety 'C18 H22 O2'
_chemical_formula_sum 'C18 H22 O2'
_chemical_formula_weight 270.36
_space_group_IT_number 14
_symmetry_cell_setting monoclinic
_symmetry_space_group_name_Hall '-P 2yn'
_symmetry_space_group_name_H-M 'P 1 21/n 1'
_atom_sites_solution_hydrogens geom
_atom_sites_solution_primary direct
_atom_sites_solution_secondary difmap
_cell_angle_alpha 90.00
_cell_angle_beta 111.897(15)
_cell_angle_gamma 90.00
_cell_formula_units_Z 4
_cell_length_a 10.8714(17)
_cell_length_b 10.9150(8)
_cell_length_c 13.574(3)
_cell_measurement_reflns_used 3543
_cell_measurement_temperature 120(2)
_cell_measurement_theta_max 27.485
_cell_measurement_theta_min 2.910
_cell_volume 1494.5(4)
_computing_cell_refinement 'DENZO (Otwinowski & Minor, 1997) & COLLECT (Hooft, R.W.W., 1998)'
_computing_data_collection 'COLLECT (Hooft, R.W.W., 1998)'
_computing_data_reduction 'DENZO (Otwinowski & Minor, 1997) & COLLECT (Hooft, R.W.W., 1998)'
_computing_molecular_graphics 'ORTEP3 for Windows (Farrugia, 1997)'
_computing_structure_refinement 'SHELXL-97 (Sheldrick, 1997b)'
_computing_structure_solution 'SHELXS-97 (Sheldrick, 1997a)'
_diffrn_ambient_temperature 120(2)
_diffrn_detector_area_resol_mean 9.091
_diffrn_measured_fraction_theta_full 0.995
_diffrn_measured_fraction_theta_max 0.995
_diffrn_measurement_device_type 'Bruker-Nonius 95mm CCD camera on \k-goniostat'
_diffrn_measurement_method '\f & \w scans'
_diffrn_radiation_monochromator '10cm confocal mirrors'
_diffrn_radiation_source 'Bruker-Nonius FR591 rotating anode'
_diffrn_radiation_type MoK\a
_diffrn_radiation_wavelength 0.71073
_diffrn_reflns_av_R_equivalents 0.0329
_diffrn_reflns_av_sigmaI/netI 0.0291
_diffrn_reflns_limit_h_max 14
_diffrn_reflns_limit_h_min -10
_diffrn_reflns_limit_k_max 14
_diffrn_reflns_limit_k_min -13
_diffrn_reflns_limit_l_max 17
_diffrn_reflns_limit_l_min -17
_diffrn_reflns_number 15320
_diffrn_reflns_theta_full 27.48
_diffrn_reflns_theta_max 27.48
_diffrn_reflns_theta_min 3.55
_exptl_absorpt_coefficient_mu 0.076
_exptl_absorpt_correction_T_max 0.9864
_exptl_absorpt_correction_T_min 0.9804
_exptl_absorpt_correction_type multi-scan
_exptl_absorpt_process_details 'SADABS V2.10 (Sheldrick, G.M., 2003)'
_exptl_crystal_colour colourless
_exptl_crystal_density_diffrn 1.202
_exptl_crystal_density_method 'not measured'
_exptl_crystal_description block
_exptl_crystal_F_000 584
_exptl_crystal_size_max 0.26
_exptl_crystal_size_mid 0.22
_exptl_crystal_size_min 0.18
_refine_diff_density_max 0.309
_refine_diff_density_min -0.208
_refine_diff_density_rms 0.040
_refine_ls_extinction_method none
_refine_ls_goodness_of_fit_ref 1.041
_refine_ls_hydrogen_treatment constr
_refine_ls_matrix_type full
_refine_ls_number_parameters 186
_refine_ls_number_reflns 3404
_refine_ls_number_restraints 0
_refine_ls_restrained_S_all 1.041
_refine_ls_R_factor_all 0.0486
_refine_ls_R_factor_gt 0.0417
_refine_ls_shift/su_max 0.000
_refine_ls_shift/su_mean 0.000
_refine_ls_structure_factor_coef Fsqd
_refine_ls_weighting_details 'calc w=1/[\s^2^(Fo^2^)+(0.0356P)^2^+0.7484P] where P=(Fo^2^+2Fc^2^)/3'
_refine_ls_weighting_scheme calc
_refine_ls_wR_factor_gt 0.0976
_refine_ls_wR_factor_ref 0.1017
_reflns_number_gt 2986
_reflns_number_total 3404
_reflns_threshold_expression >2sigma(I)
_cod_data_source_file eCrystal-924.cif
_cod_data_source_block 04src0995
_cod_depositor_comments
;
Citation :
Butler, Ian R. and Horton, Peter N. and Hursthouse, Michael B. (2004) 
University of Southampton, Crystal Structure Report Archive. 
(doi:10.5258/ecrystals/924)

More at:
http://ecrystals.chem.soton.ac.uk/924/
;
_cod_original_sg_symbol_H-M P2(1)/n
_cod_database_code 1519591

loop_
_symmetry_equiv_pos_as_xyz
'x, y, z'
'-x+1/2, y+1/2, -z+1/2'
'-x, -y, -z'
'x-1/2, -y-1/2, z-1/2'

loop_
_atom_site_label
_atom_site_type_symbol
_atom_site_fract_x
_atom_site_fract_y
_atom_site_fract_z
_atom_site_U_iso_or_equiv
_atom_site_adp_type
_atom_site_occupancy
_atom_site_symmetry_multiplicity
_atom_site_calc_flag
_atom_site_refinement_flags
_atom_site_disorder_assembly
_atom_site_disorder_group
C1 C 0.14816(11) 0.49655(10) 0.37085(9) 0.0157(2) Uani 1 1 d . . .
C2 C 0.00379(11) 0.46191(11) 0.30409(9) 0.0164(2) Uani 1 1 d . . .
C3 C -0.02013(12) 0.35288(11) 0.24572(9) 0.0201(2) Uani 1 1 d . . .
H3 H 0.0525 0.3011 0.2516 0.024 Uiso 1 1 calc R . .
C4 C -0.14631(12) 0.31845(11) 0.17981(9) 0.0212(3) Uani 1 1 d . . .
H4 H -0.1600 0.2439 0.1410 0.025 Uiso 1 1 calc R . .
C5 C -0.25284(11) 0.39354(11) 0.17071(9) 0.0185(2) Uani 1 1 d . . .
C6 C -0.23320(11) 0.49985(11) 0.23004(9) 0.0186(2) Uani 1 1 d . . .
H6 H -0.3066 0.5497 0.2259 0.022 Uiso 1 1 calc R . .
C7 C -0.10520(11) 0.53356(11) 0.29593(9) 0.0174(2) Uani 1 1 d . . .
H7 H -0.0922 0.6070 0.3361 0.021 Uiso 1 1 calc R . .
C8 C 0.22539(11) 0.49897(10) 0.29659(9) 0.0157(2) Uani 1 1 d . . .
C9 C 0.34781(11) 0.44259(11) 0.32033(9) 0.0193(2) Uani 1 1 d . . .
H9 H 0.3843 0.3955 0.3835 0.023 Uiso 1 1 calc R . .
C10 C 0.41808(12) 0.45373(12) 0.25348(9) 0.0213(3) Uani 1 1 d . . .
H10 H 0.5022 0.4155 0.2716 0.026 Uiso 1 1 calc R . .
C11 C 0.36506(11) 0.52049(11) 0.16075(9) 0.0188(2) Uani 1 1 d . . .
C12 C 0.24151(11) 0.57473(11) 0.13330(9) 0.0186(2) Uani 1 1 d . . .
H12 H 0.2037 0.6187 0.0686 0.022 Uiso 1 1 calc R . .
C13 C 0.17381(11) 0.56402(11) 0.20139(9) 0.0177(2) Uani 1 1 d . . .
H13 H 0.0896 0.6021 0.1827 0.021 Uiso 1 1 calc R . .
C14 C 0.20154(12) 0.39912(11) 0.45836(9) 0.0202(2) Uani 1 1 d . . .
H14A H 0.1986 0.3185 0.4258 0.030 Uiso 1 1 calc R . .
H14B H 0.1468 0.3980 0.5016 0.030 Uiso 1 1 calc R . .
H14C H 0.2933 0.4188 0.5034 0.030 Uiso 1 1 calc R . .
C15 C 0.15571(11) 0.62358(11) 0.42346(9) 0.0178(2) Uani 1 1 d . . .
H15A H 0.1152 0.6843 0.3663 0.021 Uiso 1 1 calc R . .
H15B H 0.0999 0.6206 0.4667 0.021 Uiso 1 1 calc R . .
C16 C 0.29319(12) 0.67201(11) 0.49457(9) 0.0209(3) Uani 1 1 d . . .
H16 H 0.3473 0.6012 0.5346 0.025 Uiso 1 1 calc R . .
C17 C 0.27657(14) 0.76201(13) 0.57453(11) 0.0309(3) Uani 1 1 d . . .
H17A H 0.3638 0.7925 0.6209 0.046 Uiso 1 1 calc R . .
H17B H 0.2340 0.7205 0.6175 0.046 Uiso 1 1 calc R . .
H17C H 0.2212 0.8309 0.5366 0.046 Uiso 1 1 calc R . .
C18 C 0.36884(13) 0.73434(12) 0.43336(11) 0.0266(3) Uani 1 1 d . . .
H18A H 0.3147 0.8006 0.3897 0.040 Uiso 1 1 calc R . .
H18B H 0.3882 0.6742 0.3875 0.040 Uiso 1 1 calc R . .
H18C H 0.4521 0.7682 0.4836 0.040 Uiso 1 1 calc R . .
O5 O -0.37610(8) 0.35890(8) 0.09880(7) 0.0230(2) Uani 1 1 d . . .
H5 H -0.4339 0.4079 0.1024 0.034 Uiso 1 1 calc R . .
O11 O 0.43862(8) 0.52844(9) 0.09738(7) 0.0249(2) Uani 1 1 d . . .
H11 H 0.3997 0.5744 0.0454 0.037 Uiso 1 1 calc R . .

loop_
_atom_site_aniso_label
_atom_site_aniso_U_11
_atom_site_aniso_U_22
_atom_site_aniso_U_33
_atom_site_aniso_U_23
_atom_site_aniso_U_13
_atom_site_aniso_U_12
C1 0.0150(5) 0.0177(5) 0.0150(5) 0.0013(4) 0.0064(4) 0.0018(4)
C2 0.0174(5) 0.0191(5) 0.0144(5) 0.0015(4) 0.0080(4) -0.0003(4)
C3 0.0189(6) 0.0211(6) 0.0219(6) -0.0013(5) 0.0095(5) 0.0024(5)
C4 0.0232(6) 0.0212(6) 0.0209(6) -0.0044(5) 0.0103(5) -0.0018(5)
C5 0.0174(5) 0.0236(6) 0.0158(5) 0.0004(4) 0.0076(5) -0.0033(4)
C6 0.0165(5) 0.0221(6) 0.0196(6) 0.0013(4) 0.0093(5) 0.0022(4)
C7 0.0194(6) 0.0177(5) 0.0171(5) 0.0003(4) 0.0090(5) 0.0001(4)
C8 0.0153(5) 0.0164(5) 0.0154(5) -0.0010(4) 0.0058(4) -0.0006(4)
C9 0.0183(6) 0.0221(6) 0.0167(5) 0.0031(4) 0.0055(5) 0.0038(4)
C10 0.0149(5) 0.0285(6) 0.0200(6) 0.0016(5) 0.0058(5) 0.0050(5)
C11 0.0169(5) 0.0232(6) 0.0181(6) -0.0027(4) 0.0087(5) -0.0028(4)
C12 0.0178(5) 0.0203(6) 0.0164(5) 0.0029(4) 0.0049(4) 0.0004(4)
C13 0.0147(5) 0.0193(6) 0.0187(6) 0.0017(4) 0.0057(4) 0.0032(4)
C14 0.0231(6) 0.0203(6) 0.0182(6) 0.0034(4) 0.0090(5) 0.0021(5)
C15 0.0179(5) 0.0193(6) 0.0170(5) -0.0008(4) 0.0075(5) 0.0009(4)
C16 0.0200(6) 0.0203(6) 0.0192(6) -0.0001(5) 0.0037(5) -0.0002(5)
C17 0.0347(7) 0.0331(7) 0.0241(7) -0.0093(6) 0.0102(6) -0.0080(6)
C18 0.0234(6) 0.0264(7) 0.0301(7) -0.0039(5) 0.0101(5) -0.0052(5)
O5 0.0163(4) 0.0299(5) 0.0219(4) -0.0042(4) 0.0063(3) -0.0020(3)
O11 0.0193(4) 0.0380(5) 0.0211(4) 0.0057(4) 0.0119(4) 0.0041(4)

loop_
_atom_type_symbol
_atom_type_description
_atom_type_scat_dispersion_real
_atom_type_scat_dispersion_imag
_atom_type_scat_source
C C 0.0033 0.0016 'International Tables Vol C Tables 4.2.6.8 and 6.1.1.4'
H H 0.0000 0.0000 'International Tables Vol C Tables 4.2.6.8 and 6.1.1.4'
O O 0.0106 0.0060 'International Tables Vol C Tables 4.2.6.8 and 6.1.1.4'

loop_
_geom_angle_atom_site_label_1
_geom_angle_atom_site_label_2
_geom_angle_atom_site_label_3
_geom_angle
_geom_angle_site_symmetry_1
_geom_angle_site_symmetry_3
C8 C1 C14 112.22(9) . .
C8 C1 C2 107.78(9) . .
C14 C1 C2 107.05(9) . .
C8 C1 C15 109.88(9) . .
C14 C1 C15 108.86(9) . .
C2 C1 C15 111.03(9) . .
C7 C2 C3 117.44(11) . .
C7 C2 C1 124.13(10) . .
C3 C2 C1 118.42(10) . .
C4 C3 C2 121.88(11) . .
C4 C3 H3 119.1 . .
C2 C3 H3 119.1 . .
C3 C4 C5 119.45(11) . .
C3 C4 H4 120.3 . .
C5 C4 H4 120.3 . .
C6 C5 O5 122.58(11) . .
C6 C5 C4 120.12(11) . .
O5 C5 C4 117.27(11) . .
C5 C6 C7 119.70(11) . .
C5 C6 H6 120.1 . .
C7 C6 H6 120.1 . .
C2 C7 C6 121.34(11) . .
C2 C7 H7 119.3 . .
C6 C7 H7 119.3 . .
C9 C8 C13 117.32(10) . .
C9 C8 C1 123.45(10) . .
C13 C8 C1 119.20(10) . .
C8 C9 C10 121.38(11) . .
C8 C9 H9 119.3 . .
C10 C9 H9 119.3 . .
C11 C10 C9 119.75(11) . .
C11 C10 H10 120.1 . .
C9 C10 H10 120.1 . .
O11 C11 C10 117.39(10) . .
O11 C11 C12 122.35(11) . .
C10 C11 C12 120.26(11) . .
C13 C12 C11 119.19(11) . .
C13 C12 H12 120.4 . .
C11 C12 H12 120.4 . .
C12 C13 C8 122.07(10) . .
C12 C13 H13 119.0 . .
C8 C13 H13 119.0 . .
C1 C14 H14A 109.5 . .
C1 C14 H14B 109.5 . .
H14A C14 H14B 109.5 . .
C1 C14 H14C 109.5 . .
H14A C14 H14C 109.5 . .
H14B C14 H14C 109.5 . .
C16 C15 C1 117.97(9) . .
C16 C15 H15A 107.8 . .
C1 C15 H15A 107.8 . .
C16 C15 H15B 107.8 . .
C1 C15 H15B 107.8 . .
H15A C15 H15B 107.2 . .
C17 C16 C18 109.32(11) . .
C17 C16 C15 108.83(10) . .
C18 C16 C15 113.90(10) . .
C17 C16 H16 108.2 . .
C18 C16 H16 108.2 . .
C15 C16 H16 108.2 . .
C16 C17 H17A 109.5 . .
C16 C17 H17B 109.5 . .
H17A C17 H17B 109.5 . .
C16 C17 H17C 109.5 . .
H17A C17 H17C 109.5 . .
H17B C17 H17C 109.5 . .
C16 C18 H18A 109.5 . .
C16 C18 H18B 109.5 . .
H18A C18 H18B 109.5 . .
C16 C18 H18C 109.5 . .
H18A C18 H18C 109.5 . .
H18B C18 H18C 109.5 . .
C5 O5 H5 109.5 . .
C11 O11 H11 109.5 . .

loop_
_geom_bond_atom_site_label_1
_geom_bond_atom_site_label_2
_geom_bond_distance
_geom_bond_site_symmetry_2
C1 C8 1.5339(15) .
C1 C14 1.5377(16) .
C1 C2 1.5384(16) .
C1 C15 1.5478(16) .
C2 C7 1.3892(16) .
C2 C3 1.3992(16) .
C3 C4 1.3813(17) .
C3 H3 0.9500 .
C4 C5 1.3863(17) .
C4 H4 0.9500 .
C5 C6 1.3828(17) .
C5 O5 1.3841(14) .
C6 C7 1.3941(16) .
C6 H6 0.9500 .
C7 H7 0.9500 .
C8 C9 1.3906(16) .
C8 C13 1.3957(16) .
C9 C10 1.3924(16) .
C9 H9 0.9500 .
C10 C11 1.3807(17) .
C10 H10 0.9500 .
C11 O11 1.3784(14) .
C11 C12 1.3857(16) .
C12 C13 1.3846(16) .
C12 H12 0.9500 .
C13 H13 0.9500 .
C14 H14A 0.9800 .
C14 H14B 0.9800 .
C14 H14C 0.9800 .
C15 C16 1.5392(16) .
C15 H15A 0.9900 .
C15 H15B 0.9900 .
C16 C17 1.5237(18) .
C16 C18 1.5295(17) .
C16 H16 1.0000 .
C17 H17A 0.9800 .
C17 H17B 0.9800 .
C17 H17C 0.9800 .
C18 H18A 0.9800 .
C18 H18B 0.9800 .
C18 H18C 0.9800 .
O5 H5 0.8400 .
O11 H11 0.8400 .

loop_
_geom_hbond_atom_site_label_D
_geom_hbond_atom_site_label_H
_geom_hbond_atom_site_label_A
_geom_hbond_distance_DH
_geom_hbond_distance_HA
_geom_hbond_distance_DA
_geom_hbond_angle_DHA
_geom_hbond_site_symmetry_A
O5 H5 O11 0.84 1.89 2.7300(13) 173.4 1_455
O11 H11 O5 0.84 2.01 2.7777(13) 150.9 3_565
